data_4079179
loop_
_publ_author_name
'Tanabe, Makoto'
'Yumoto, Ryouhei'
'Osakada, Kohtaro'
'Sanji, Takanobu'
'Tanaka, Masato'

_publ_section_title
;
 Preparation and Properties of Perarylated 3,4-Disila-1,5-hexadienes. A
 Fluorescent Disilane Accommodated in the Crystal Lattice
;
_journal_issue 19
_journal_name_full Organometallics
_journal_page_first 6787
_journal_paper_doi 10.1021/om300551t
_journal_volume 31
_journal_year 2012
_chemical_formula_moiety 'C70 H54 N4 Si2'
_chemical_formula_sum 'C70 H54 N4 Si2'
_chemical_formula_weight 1007.39
_space_group_IT_number 2
_symmetry_cell_setting triclinic
_symmetry_Int_Tables_number 2
_symmetry_space_group_name_Hall '-P 1'
_symmetry_space_group_name_H-M 'P -1'
_atom_sites_solution_hydrogens geom
_atom_sites_solution_primary direct
_atom_sites_solution_secondary difmap
_cell_angle_alpha 103.954(5)
_cell_angle_beta 94.733(4)
_cell_angle_gamma 105.892(5)
_cell_formula_units_Z 1
_cell_length_a 9.504(4)
_cell_length_b 12.433(5)
_cell_length_c 12.806(5)
_cell_measurement_reflns_used 3852
_cell_measurement_temperature 113
_cell_measurement_theta_max 27.48
_cell_measurement_theta_min 3.26
_cell_volume 1394.4(10)
_computing_cell_refinement CrystalClear
_computing_data_collection 'CrystalClear (Rigaku/MSC Inc., 2006)'
_computing_data_reduction CrystalClear
_computing_molecular_graphics 'CrystalStructure 4.0'
_computing_publication_material 'CrystalStructure 4.0 (Rigaku, 2010)'
_computing_structure_refinement 'SHELXL97 (Sheldrick, 2008)'
_computing_structure_solution 'SIR92 (Altomare, et al., 1994)'
_diffrn_ambient_temperature 113
_diffrn_detector_area_resol_mean 7.314
_diffrn_measured_fraction_theta_full 0.947
_diffrn_measured_fraction_theta_max 0.947
_diffrn_measurement_device_type 'Rigaku Saturn70'
_diffrn_measurement_method \w
_diffrn_radiation_type 'Mo K\a'
_diffrn_radiation_wavelength 0.71070
_diffrn_reflns_av_R_equivalents 0.0376
_diffrn_reflns_limit_h_max 12
_diffrn_reflns_limit_h_min -11
_diffrn_reflns_limit_k_max 16
_diffrn_reflns_limit_k_min -15
_diffrn_reflns_limit_l_max 16
_diffrn_reflns_limit_l_min -16
_diffrn_reflns_number 11139
_diffrn_reflns_theta_full 27.48
_diffrn_reflns_theta_max 27.48
_diffrn_standards_number 0
_exptl_absorpt_coefficient_mu 0.110
_exptl_absorpt_correction_T_max 0.946
_exptl_absorpt_correction_T_min 0.572
_exptl_absorpt_correction_type multi-scan
_exptl_absorpt_process_details 'REQAB (Rigaku, 1998)'
_exptl_crystal_colour colorless
_exptl_crystal_density_diffrn 1.200
_exptl_crystal_density_method 'not measured'
_exptl_crystal_description prism
_exptl_crystal_F_000 530.00
_exptl_crystal_size_max 0.76
_exptl_crystal_size_mid 0.64
_exptl_crystal_size_min 0.52
_refine_diff_density_max 1.210
_refine_diff_density_min -0.550
_refine_ls_extinction_method none
_refine_ls_goodness_of_fit_ref 1.343
_refine_ls_hydrogen_treatment constr
_refine_ls_number_parameters 344
_refine_ls_number_reflns 6063
_refine_ls_number_restraints 103
_refine_ls_R_factor_all 0.1010
_refine_ls_R_factor_gt 0.0800
_refine_ls_shift/su_max 0.000
_refine_ls_structure_factor_coef Fsqd
_refine_ls_weighting_details 'w = 1/[\s^2^(Fo^2^)+(0.1023P)^2^+0.1592P] where P=(Fo^2^+2Fc^2^)/3'
_refine_ls_weighting_scheme calc
_refine_ls_wR_factor_gt 0.2163
_refine_ls_wR_factor_ref 0.2392
_reflns_number_gt 4185
_reflns_number_total 6063
_reflns_threshold_expression F^2^>2.0\s(F^2^)
_cod_data_source_file om300551t_si_001.cif
_cod_data_source_block compound4f
_cod_database_code 4079179

loop_
_symmetry_equiv_pos_site_id
_symmetry_equiv_pos_as_xyz
1 +X,+Y,+Z
2 -X,-Y,-Z

loop_
_atom_site_label
_atom_site_type_symbol
_atom_site_fract_x
_atom_site_fract_y
_atom_site_fract_z
_atom_site_U_iso_or_equiv
_atom_site_adp_type
_atom_site_occupancy
_atom_site_symmetry_multiplicity
_atom_site_calc_flag
_atom_site_refinement_flags
Si1 Si 0.12394(7) 0.00094(6) 0.48812(5) 0.0280(3) Uani 1.0 2 d .
N1 N -0.3669(4) -0.0832(3) -0.0738(3) 0.0771(12) Uani 1.0 2 d .
N2 N 0.4535(6) -0.4270(4) -0.1206(3) 0.0950(14) Uani 1.0 2 d .
C1 C 0.1311(3) -0.0846(3) 0.3453(2) 0.0316(6) Uani 1.0 2 d .
C2 C 0.2309(3) -0.1442(3) 0.3325(2) 0.0327(6) Uani 1.0 2 d .
C3 C 0.0284(3) -0.0831(3) 0.2515(2) 0.0308(6) Uani 1.0 2 d .
C4 C 0.0257(3) 0.0212(3) 0.2301(2) 0.0349(7) Uani 1.0 2 d .
C5 C -0.0731(3) 0.0222(3) 0.1450(3) 0.0390(7) Uani 1.0 2 d .
C6 C -0.1747(4) -0.0815(3) 0.0819(3) 0.0402(7) Uani 1.0 2 d .
C7 C -0.1747(4) -0.1868(3) 0.1017(3) 0.0428(7) Uani 1.0 2 d .
C8 C -0.0723(4) -0.1868(3) 0.1854(3) 0.0380(7) Uani 1.0 2 d .
C9 C -0.2828(4) -0.0812(4) -0.0046(3) 0.0531(9) Uani 1.0 2 d .
C10 C 0.2738(3) -0.2038(3) 0.2319(2) 0.0296(6) Uani 1.0 2 d .
C11 C 0.2615(3) -0.1739(3) 0.1342(3) 0.0359(7) Uani 1.0 2 d .
C12 C 0.3101(4) -0.2302(3) 0.0441(3) 0.0438(8) Uani 1.0 2 d .
C13 C 0.3706(4) -0.3185(3) 0.0498(3) 0.0429(7) Uani 1.0 2 d .
C14 C 0.3860(4) -0.3489(3) 0.1466(3) 0.0457(8) Uani 1.0 2 d .
C15 C 0.3393(3) -0.2906(3) 0.2371(3) 0.0393(7) Uani 1.0 2 d .
C16 C 0.4180(5) -0.3785(4) -0.0458(3) 0.0626(11) Uani 1.0 2 d .
C17 C 0.2042(3) -0.0648(3) 0.5875(2) 0.0299(6) Uani 1.0 2 d .
C18 C 0.1382(3) -0.1799(3) 0.5884(3) 0.0360(7) Uani 1.0 2 d .
C19 C 0.1978(3) -0.2297(3) 0.6610(3) 0.0388(7) Uani 1.0 2 d .
C20 C 0.3274(3) -0.1636(3) 0.7332(3) 0.0367(7) Uani 1.0 2 d .
C21 C 0.3918(3) -0.0503(3) 0.7342(3) 0.0391(7) Uani 1.0 2 d .
C22 C 0.3322(3) -0.0006(3) 0.6625(3) 0.0338(6) Uani 1.0 2 d .
C23 C 0.2478(3) 0.1545(3) 0.5107(2) 0.0316(6) Uani 1.0 2 d .
C24 C 0.3729(4) 0.1786(3) 0.4602(3) 0.0465(8) Uani 1.0 2 d .
C25 C 0.4709(4) 0.2898(4) 0.4860(4) 0.0548(9) Uani 1.0 2 d .
C26 C 0.4505(4) 0.3783(3) 0.5622(3) 0.0494(9) Uani 1.0 2 d .
C27 C 0.3277(4) 0.3593(3) 0.6140(3) 0.0473(8) Uani 1.0 2 d .
C28 C 0.2267(4) 0.2476(3) 0.5868(3) 0.0399(7) Uani 1.0 2 d .
C29 C -0.0485(15) 0.5021(13) 0.1126(12) 0.322(9) Uani 1.0 2 d .
C30 C 0.0167(9) 0.4692(6) 0.1931(7) 0.120(3) Uani 1.0 2 d .
C31 C 0.0748(7) 0.3894(6) 0.1641(5) 0.1028(18) Uani 1.0 2 d .
C32 C 0.1603(6) 0.3686(7) 0.2407(6) 0.124(3) Uani 1.0 2 d .
C33 C 0.1710(7) 0.4175(10) 0.3477(8) 0.160(4) Uani 1.0 2 d .
C34 C 0.1057(14) 0.5022(9) 0.3805(8) 0.185(5) Uani 1.0 2 d .
C35 C 0.0225(9) 0.5270(6) 0.2993(9) 0.139(3) Uani 1.0 2 d .
H1 H 0.2807 -0.1482 0.3982 0.0392 Uiso 1.0 2 calc R
H2 H 0.0927 0.0925 0.2745 0.0419 Uiso 1.0 2 calc R
H3 H -0.0716 0.0935 0.1297 0.0468 Uiso 1.0 2 calc R
H4 H -0.2439 -0.2577 0.0585 0.0513 Uiso 1.0 2 calc R
H5 H -0.0705 -0.2586 0.1981 0.0456 Uiso 1.0 2 calc R
H6 H 0.2191 -0.1140 0.1295 0.0430 Uiso 1.0 2 calc R
H7 H 0.3021 -0.2084 -0.0218 0.0525 Uiso 1.0 2 calc R
H8 H 0.4282 -0.4091 0.1508 0.0548 Uiso 1.0 2 calc R
H9 H 0.3520 -0.3100 0.3039 0.0471 Uiso 1.0 2 calc R
H10 H 0.0507 -0.2254 0.5383 0.0432 Uiso 1.0 2 calc R
H11 H 0.1505 -0.3076 0.6610 0.0466 Uiso 1.0 2 calc R
H12 H 0.3709 -0.1969 0.7817 0.0440 Uiso 1.0 2 calc R
H13 H 0.4788 -0.0049 0.7849 0.0470 Uiso 1.0 2 calc R
H14 H 0.3790 0.0781 0.6646 0.0406 Uiso 1.0 2 calc R
H15 H 0.3911 0.1178 0.4075 0.0558 Uiso 1.0 2 calc R
H16 H 0.5543 0.3044 0.4495 0.0658 Uiso 1.0 2 calc R
H17 H 0.5206 0.4536 0.5800 0.0593 Uiso 1.0 2 calc R
H18 H 0.3121 0.4210 0.6672 0.0568 Uiso 1.0 2 calc R
H19 H 0.1412 0.2347 0.6211 0.0479 Uiso 1.0 2 calc R
H20 H -0.0772 0.4381 0.0454 0.3864 Uiso 1.0 2 calc R
H21 H 0.0216 0.5702 0.0999 0.3864 Uiso 1.0 2 calc R
H22 H -0.1368 0.5219 0.1344 0.3864 Uiso 1.0 2 calc R
H23 H 0.0586 0.3452 0.0901 0.1234 Uiso 1.0 2 calc R
H24 H 0.2160 0.3168 0.2182 0.1488 Uiso 1.0 2 calc R
H25 H 0.2231 0.3934 0.3998 0.1914 Uiso 1.0 2 calc R
H26 H 0.1164 0.5426 0.4552 0.2225 Uiso 1.0 2 calc R
H27 H -0.0289 0.5829 0.3176 0.1666 Uiso 1.0 2 calc R

loop_
_atom_site_aniso_label
_atom_site_aniso_U_11
_atom_site_aniso_U_22
_atom_site_aniso_U_33
_atom_site_aniso_U_12
_atom_site_aniso_U_13
_atom_site_aniso_U_23
Si1 0.0248(5) 0.0324(4) 0.0238(4) 0.0059(3) -0.0008(3) 0.0071(3)
N1 0.067(3) 0.077(3) 0.078(3) 0.0029(18) -0.0316(19) 0.041(2)
N2 0.139(4) 0.108(4) 0.057(3) 0.084(3) 0.022(3) 0.002(2)
C1 0.0297(14) 0.0401(15) 0.0242(13) 0.0115(12) 0.0010(11) 0.0072(11)
C2 0.0309(14) 0.0383(15) 0.0268(13) 0.0105(12) -0.0032(11) 0.0078(11)
C3 0.0283(14) 0.0436(15) 0.0221(12) 0.0138(12) 0.0031(10) 0.0089(11)
C4 0.0331(15) 0.0431(16) 0.0275(13) 0.0110(13) 0.0022(11) 0.0091(12)
C5 0.0414(17) 0.0486(17) 0.0323(15) 0.0164(14) 0.0046(13) 0.0182(13)
C6 0.0378(16) 0.0565(18) 0.0300(14) 0.0172(15) 0.0002(12) 0.0172(13)
C7 0.0433(17) 0.0477(17) 0.0328(15) 0.0093(14) -0.0043(13) 0.0113(13)
C8 0.0392(16) 0.0432(16) 0.0312(14) 0.0121(13) 0.0001(12) 0.0117(12)
C9 0.0450(19) 0.063(3) 0.0488(19) 0.0079(17) -0.0113(16) 0.0269(17)
C10 0.0227(13) 0.0321(13) 0.0282(13) 0.0062(11) -0.0018(10) 0.0021(11)
C11 0.0384(16) 0.0387(15) 0.0335(14) 0.0168(13) 0.0066(12) 0.0095(12)
C12 0.0521(19) 0.0486(18) 0.0331(15) 0.0201(15) 0.0105(14) 0.0091(13)
C13 0.0408(17) 0.0420(17) 0.0398(16) 0.0150(14) 0.0068(13) -0.0030(13)
C14 0.0459(18) 0.0448(17) 0.0465(18) 0.0237(15) 0.0013(14) 0.0033(14)
C15 0.0369(16) 0.0436(16) 0.0388(16) 0.0178(13) 0.0001(13) 0.0097(13)
C16 0.077(3) 0.066(3) 0.049(2) 0.041(2) 0.0099(19) 0.0018(18)
C17 0.0279(14) 0.0370(14) 0.0255(13) 0.0105(12) 0.0037(11) 0.0092(11)
C18 0.0276(15) 0.0402(15) 0.0332(14) 0.0055(12) -0.0083(11) 0.0072(12)
C19 0.0342(16) 0.0337(15) 0.0462(17) 0.0043(12) 0.0008(13) 0.0152(13)
C20 0.0332(15) 0.0492(17) 0.0304(14) 0.0139(13) -0.0029(12) 0.0169(13)
C21 0.0287(15) 0.0502(18) 0.0332(15) 0.0044(13) -0.0058(12) 0.0139(13)
C22 0.0299(15) 0.0360(14) 0.0323(14) 0.0039(12) 0.0004(11) 0.0117(11)
C23 0.0260(14) 0.0349(14) 0.0293(13) 0.0034(11) -0.0061(11) 0.0103(11)
C24 0.0403(18) 0.0508(19) 0.0500(19) 0.0138(15) 0.0088(14) 0.0161(15)
C25 0.0302(17) 0.065(3) 0.072(3) 0.0051(16) 0.0103(16) 0.033(2)
C26 0.0364(17) 0.0400(17) 0.062(2) -0.0081(14) -0.0103(16) 0.0239(16)
C27 0.052(2) 0.0375(16) 0.0419(17) 0.0048(15) -0.0095(15) 0.0073(13)
C28 0.0375(16) 0.0402(16) 0.0346(15) 0.0021(13) 0.0015(12) 0.0094(12)
C29 0.326(16) 0.314(17) 0.317(13) 0.101(13) -0.132(13) 0.127(13)
C30 0.139(6) 0.071(4) 0.119(5) -0.022(4) -0.023(5) 0.045(4)
C31 0.100(4) 0.100(4) 0.091(4) -0.012(4) -0.002(3) 0.050(4)
C32 0.062(3) 0.166(6) 0.136(5) -0.022(4) 0.005(4) 0.095(5)
C33 0.064(4) 0.236(9) 0.137(6) -0.076(5) -0.055(4) 0.139(6)
C34 0.188(10) 0.148(7) 0.096(5) -0.123(5) 0.009(5) 0.010(5)
C35 0.133(6) 0.064(4) 0.188(7) -0.022(4) 0.060(6) 0.026(5)

loop_
_atom_type_symbol
_atom_type_description
_atom_type_scat_dispersion_real
_atom_type_scat_dispersion_imag
_atom_type_scat_source
C C 0.0033 0.0016
;
International Tables for Crystallography
(1992, Vol. C, Tables 4.2.6.8 and 6.1.1.4)
;
H H 0.0000 0.0000
;
International Tables for Crystallography
(1992, Vol. C, Table 6.1.1.4)
;
N N 0.0061 0.0033
;
International Tables for Crystallography
(1992, Vol. C, Tables 4.2.6.8 and 6.1.1.4)
;
Si Si 0.0817 0.0704
;
International Tables for Crystallography
(1992, Vol. C, Tables 4.2.6.8 and 6.1.1.4)
;

loop_
_geom_angle_atom_site_label_1
_geom_angle_atom_site_label_2
_geom_angle_atom_site_label_3
_geom_angle
_geom_angle_publ_flag
_geom_angle_site_symmetry_1
Si1 Si1 C1 111.53(9) yes 2_556
Si1 Si1 C17 111.00(9) yes 2_556
Si1 Si1 C23 110.76(10) yes 2_556
C1 Si1 C17 107.83(14) yes .
C1 Si1 C23 107.53(13) yes .
C17 Si1 C23 108.03(12) yes .
Si1 C1 C2 118.3(2) yes .
Si1 C1 C3 119.3(3) yes .
C2 C1 C3 122.4(3) yes .
C1 C2 C10 129.6(3) yes .
C1 C3 C4 121.2(2) yes .
C1 C3 C8 120.4(3) yes .
C4 C3 C8 118.4(3) yes .
C3 C4 C5 120.9(3) yes .
C4 C5 C6 119.8(4) yes .
C5 C6 C7 120.5(3) yes .
C5 C6 C9 120.4(4) yes .
C7 C6 C9 119.1(3) yes .
C6 C7 C8 119.1(3) yes .
C3 C8 C7 121.3(4) yes .
N1 C9 C6 178.4(5) yes .
C2 C10 C11 123.9(3) yes .
C2 C10 C15 117.7(3) yes .
C11 C10 C15 118.3(3) yes .
C10 C11 C12 120.8(4) yes .
C11 C12 C13 120.0(4) yes .
C12 C13 C14 120.3(3) yes .
C12 C13 C16 119.4(4) yes .
C14 C13 C16 120.3(4) yes .
C13 C14 C15 119.3(4) yes .
C10 C15 C14 121.2(4) yes .
N2 C16 C13 179.0(5) yes .
Si1 C17 C18 121.33(19) yes .
Si1 C17 C22 121.1(3) yes .
C18 C17 C22 117.5(3) yes .
C17 C18 C19 121.7(3) yes .
C18 C19 C20 119.1(3) yes .
C19 C20 C21 119.7(3) yes .
C20 C21 C22 121.2(3) yes .
C17 C22 C21 120.7(3) yes .
Si1 C23 C24 121.5(3) yes .
Si1 C23 C28 121.3(3) yes .
C24 C23 C28 116.8(3) yes .
C23 C24 C25 120.9(3) yes .
C24 C25 C26 121.4(4) yes .
C25 C26 C27 120.0(3) yes .
C26 C27 C28 118.9(3) yes .
C23 C28 C27 122.0(3) yes .
C29 C30 C31 117.0(9) yes .
C29 C30 C35 119.2(10) yes .
C31 C30 C35 123.7(9) yes .
C30 C31 C32 118.0(7) yes .
C31 C32 C33 123.2(8) yes .
C32 C33 C34 118.9(10) yes .
C33 C34 C35 117.0(9) yes .
C30 C35 C34 118.5(9) yes .
C1 C2 H1 115.187 no .
C10 C2 H1 115.185 no .
C3 C4 H2 119.566 no .
C5 C4 H2 119.558 no .
C4 C5 H3 120.093 no .
C6 C5 H3 120.093 no .
C6 C7 H4 120.465 no .
C8 C7 H4 120.454 no .
C3 C8 H5 119.349 no .
C7 C8 H5 119.339 no .
C10 C11 H6 119.574 no .
C12 C11 H6 119.586 no .
C11 C12 H7 119.986 no .
C13 C12 H7 119.989 no .
C13 C14 H8 120.341 no .
C15 C14 H8 120.351 no .
C10 C15 H9 119.386 no .
C14 C15 H9 119.382 no .
C17 C18 H10 119.146 no .
C19 C18 H10 119.138 no .
C18 C19 H11 120.445 no .
C20 C19 H11 120.439 no .
C19 C20 H12 120.157 no .
C21 C20 H12 120.156 no .
C20 C21 H13 119.406 no .
C22 C21 H13 119.411 no .
C17 C22 H14 119.636 no .
C21 C22 H14 119.630 no .
C23 C24 H15 119.566 no .
C25 C24 H15 119.567 no .
C24 C25 H16 119.320 no .
C26 C25 H16 119.321 no .
C25 C26 H17 119.997 no .
C27 C26 H17 119.982 no .
C26 C27 H18 120.559 no .
C28 C27 H18 120.552 no .
C23 C28 H19 119.014 no .
C27 C28 H19 119.009 no .
C30 C29 H20 109.470 no .
C30 C29 H21 109.473 no .
C30 C29 H22 109.476 no .
H20 C29 H21 109.466 no .
H20 C29 H22 109.472 no .
H21 C29 H22 109.470 no .
C30 C31 H23 120.998 no .
C32 C31 H23 120.999 no .
C31 C32 H24 118.382 no .
C33 C32 H24 118.378 no .
C32 C33 H25 120.563 no .
C34 C33 H25 120.569 no .
C33 C34 H26 121.478 no .
C35 C34 H26 121.476 no .
C30 C35 H27 120.734 no .
C34 C35 H27 120.734 no .

loop_
_geom_bond_atom_site_label_1
_geom_bond_atom_site_label_2
_geom_bond_distance
_geom_bond_publ_flag
_geom_bond_site_symmetry_2
Si1 Si1 2.3946(14) yes 2_556
Si1 C1 1.899(3) yes .
Si1 C17 1.885(4) yes .
Si1 C23 1.888(3) yes .
N1 C9 1.135(6) yes .
N2 C16 1.133(6) yes .
C1 C2 1.351(5) yes .
C1 C3 1.490(4) yes .
C2 C10 1.472(4) yes .
C3 C4 1.395(5) yes .
C3 C8 1.400(4) yes .
C4 C5 1.384(5) yes .
C5 C6 1.391(4) yes .
C6 C7 1.392(6) yes .
C6 C9 1.449(5) yes .
C7 C8 1.388(5) yes .
C10 C11 1.394(5) yes .
C10 C15 1.397(5) yes .
C11 C12 1.383(5) yes .
C12 C13 1.385(6) yes .
C13 C14 1.388(5) yes .
C13 C16 1.447(6) yes .
C14 C15 1.386(5) yes .
C17 C18 1.400(4) yes .
C17 C22 1.395(4) yes .
C18 C19 1.396(5) yes .
C19 C20 1.393(4) yes .
C20 C21 1.371(5) yes .
C21 C22 1.388(5) yes .
C23 C24 1.395(5) yes .
C23 C28 1.394(4) yes .
C24 C25 1.383(5) yes .
C25 C26 1.353(6) yes .
C26 C27 1.382(5) yes .
C27 C28 1.397(4) yes .
C29 C30 1.361(19) yes .
C30 C31 1.259(11) yes .
C30 C35 1.365(13) yes .
C31 C32 1.339(11) yes .
C32 C33 1.341(12) yes .
C33 C34 1.363(17) yes .
C34 C35 1.399(16) yes .
C2 H1 0.950 no .
C4 H2 0.950 no .
C5 H3 0.950 no .
C7 H4 0.950 no .
C8 H5 0.950 no .
C11 H6 0.950 no .
C12 H7 0.950 no .
C14 H8 0.950 no .
C15 H9 0.950 no .
C18 H10 0.950 no .
C19 H11 0.950 no .
C20 H12 0.950 no .
C21 H13 0.950 no .
C22 H14 0.950 no .
C24 H15 0.950 no .
C25 H16 0.950 no .
C26 H17 0.950 no .
C27 H18 0.950 no .
C28 H19 0.950 no .
C29 H20 0.980 no .
C29 H21 0.980 no .
C29 H22 0.980 no .
C31 H23 0.950 no .
C32 H24 0.950 no .
C33 H25 0.950 no .
C34 H26 0.950 no .
C35 H27 0.950 no .
